data_9000132
loop_
_publ_author_name
'Shirozu, H.'
'Bailey, S. W.'

_publ_section_title
;Chlorite polytypism: III. Crystal structure of an orthohexagonal iron
 chlorite
;
_journal_name_full 'American Mineralogist'
_journal_page_first 868
_journal_page_last 885
_journal_volume 50
_journal_year 1965
_chemical_formula_sum 'Al1.305 Fe1.71 H4 Mg0.645 O9 Si1.34'
_chemical_name_mineral Greenalite
_space_group_IT_number 12
_symmetry_space_group_name_Hall '-C 2y'
_symmetry_space_group_name_H-M 'C 1 2/m 1'
_cell_angle_alpha 90
_cell_angle_beta 90.0
_cell_angle_gamma 90
_cell_formula_units_Z 4
_cell_length_a 5.390
_cell_length_b 9.336
_cell_length_c 14.166
_cell_volume 712.848
_database_code_amcsd 0000136
_exptl_crystal_density_diffrn 3.094
_cod_original_formula_sum 'Fe1.71 Mg.645 Al1.305 Si1.34 O9 H4'
_cod_database_code 9000132

loop_
_space_group_symop_operation_xyz
x,y,z
1/2+x,1/2+y,z
x,-y,z
1/2+x,1/2-y,z
-x,y,-z
1/2-x,1/2+y,-z
-x,-y,-z
1/2-x,1/2-y,-z

loop_
_atom_site_aniso_label
_atom_site_aniso_U_11
_atom_site_aniso_U_22
_atom_site_aniso_U_33
_atom_site_aniso_U_12
_atom_site_aniso_U_13
_atom_site_aniso_U_23
Fe1 0.01089 0.01545 0.02948 -0.00510 -0.00309 0.00134
Mg1 0.01089 0.01545 0.02948 -0.00510 -0.00309 0.00134
Al1 0.01089 0.01545 0.02948 -0.00510 -0.00309 0.00134
Fe2 0.01089 0.01545 0.02948 -0.00510 -0.00309 0.00134
Mg2 0.01089 0.01545 0.02948 -0.00510 -0.00309 0.00134
Al2 0.01089 0.01545 0.02948 -0.00510 -0.00309 0.00134
Fe3 0.01207 0.01192 0.02948 -0.00459 -0.00387 -0.00067
Mg3 0.01207 0.01192 0.02948 -0.00459 -0.00387 -0.00067
Al3 0.01207 0.01192 0.02948 -0.00459 -0.00387 -0.00067
Fe4 0.01207 0.01192 0.02948 -0.00459 -0.00387 -0.00067
Mg4 0.01207 0.01192 0.02948 -0.00459 -0.00387 -0.00067
Al4 0.01207 0.01192 0.02948 -0.00459 -0.00387 -0.00067

loop_
_atom_site_label
_atom_site_fract_x
_atom_site_fract_y
_atom_site_fract_z
_atom_site_occupancy
_atom_site_U_iso_or_equiv
_atom_site_type_symbol
_atom_site_attached_hydrogens
Fe1 0.00000 0.00000 0.00000 0.67000 ? Fe 0
Mg1 0.00000 0.00000 0.00000 0.16500 ? Mg 0
Al1 0.00000 0.00000 0.00000 0.16500 ? Al 0
Fe2 0.00000 0.33333 0.00000 0.67000 ? Fe 0
Mg2 0.00000 0.33333 0.00000 0.16500 ? Mg 0
Al2 0.00000 0.33333 0.00000 0.16500 ? Al 0
Fe3 0.00000 0.00000 0.50000 0.47000 ? Fe 0
Mg3 0.00000 0.00000 0.50000 0.26500 ? Mg 0
Al3 0.00000 0.00000 0.50000 0.26500 ? Al 0
Fe4 0.00000 0.33333 0.50000 0.47000 ? Fe 0
Mg4 0.00000 0.33333 0.50000 0.26500 ? Mg 0
Al4 0.00000 0.33333 0.50000 0.26500 ? Al 0
Si 0.33280 0.33333 0.19490 0.67000 0.01798 Si 0
Al 0.33280 0.33333 0.19490 0.33000 0.01798 Al 0
O1 0.33490 0.33333 0.07700 1.00000 0.02394 O 0
O-H1 0.33490 0.00000 0.07700 1.00000 0.02394 O 1
O2 0.09400 0.23600 0.23600 1.00000 0.02698 O 0
O3 0.31000 0.50000 0.23600 1.00000 0.01912 O 0
O-H2 0.16560 0.16667 0.43030 1.00000 0.03268 O 1
O-H3 0.16560 0.50000 0.43030 1.00000 0.03268 O 1

loop_
_cod_changelog_entry_id
_cod_changelog_entry_author
_cod_changelog_entry_date
_cod_changelog_entry_text
1
;cod-tools version 3.8.0
Id: cif_guess_AMCSD_atom_types 9574 2023-05-10 09:00:05Z saulius
;
2023-05-10T18:45:46+03:00
;Derived atom types and hydrogen counts
from atom names that follow the AMCSD naming convention
(Wat == water, O-H == hydroxyl).
;

loop_
_cod_related_entry_id
_cod_related_entry_database
_cod_related_entry_code
1 AMCSD 0000136
